data_2021189
loop_
_publ_author_name
'Rudakov, Boris V.'
'Stash, Adam I.'
'Makarov, Gennady I.'
'Matveychuk, Yury V.'
'Zherebtsov, Dmitry A.'
'Bartashevich, Ekaterina V.'

_publ_section_title
;
 Why are reactions of 2- and 8-thioquinoline derivatives with iodine
 different?
;
_journal_coeditor_code LG3225
_journal_issue 8
_journal_name_full 'Acta Crystallographica Section C'
_journal_page_first
;
;
_journal_paper_doi 10.1107/S2053229618009385
_journal_volume 74
_journal_year 2018
_chemical_formula_iupac 'C22 H16 N2 S2 2+, 2I -, 0.5H2 O'
_chemical_formula_moiety 'C22 H16 N2 S2 2+, 2(I -), 0.5(H2 O)'
_chemical_formula_sum 'C22 H17 I2 N2 O0.5 S2'
_chemical_formula_weight 635.29
_chemical_name_systematic
;
1,2-Dihydro-1,1'-bi[thiazolo[3,2-<i>a</i>]quinoline]-10a,10a'-diium diiodide
hemihydrate
;
_space_group_crystal_system monoclinic
_space_group_IT_number 15
_space_group_name_Hall '-C 2yc'
_space_group_name_H-M_alt 'C 1 2/c 1'
_symmetry_space_group_name_Hall '-C 2yc'
_symmetry_space_group_name_H-M 'C 1 2/c 1'
_atom_sites_solution_hydrogens mixed
_audit_creation_method SHELXL-2014/7
_cell_angle_alpha 90
_cell_angle_beta 112.768(2)
_cell_angle_gamma 90
_cell_formula_units_Z 8
_cell_length_a 21.3218(16)
_cell_length_b 8.6006(6)
_cell_length_c 25.2773(19)
_cell_measurement_reflns_used 6680
_cell_measurement_temperature 120(2)
_cell_measurement_theta_max 32.041
_cell_measurement_theta_min 2.585
_cell_volume 4274.2(5)
_computing_cell_refinement
;
SAINT (Bruker, 2013)
;
_computing_data_collection
;
APEX2 (Bruker, 2013)
;
_computing_data_reduction
;
SAINT (Bruker, 2013)
;
_computing_molecular_graphics
;
SHELXTL (Bruker, 2013)
;
_computing_structure_refinement
;
SHELXL2014 (Sheldrick, 2015b)
;
_computing_structure_solution
;
SHELXT2014 (Sheldrick, 2015a)
;
_diffrn_ambient_temperature 120(2)
_diffrn_measured_fraction_theta_full 0.997
_diffrn_measured_fraction_theta_max 0.967
_diffrn_measurement_device_type 'Bruker SMART APEX DUO'
_diffrn_measurement_method '\w scan'
_diffrn_radiation_type MoK\a
_diffrn_radiation_wavelength 0.71073
_diffrn_reflns_av_R_equivalents 0.0543
_diffrn_reflns_limit_h_max 35
_diffrn_reflns_limit_h_min -35
_diffrn_reflns_limit_k_max 14
_diffrn_reflns_limit_k_min -14
_diffrn_reflns_limit_l_max 41
_diffrn_reflns_limit_l_min -41
_diffrn_reflns_number 38462
_diffrn_reflns_theta_full 25.242
_diffrn_reflns_theta_max 36.332
_diffrn_reflns_theta_min 2.072
_exptl_absorpt_coefficient_mu 3.153
_exptl_absorpt_correction_T_max 0.762
_exptl_absorpt_correction_T_min 0.637
_exptl_absorpt_correction_type analytical
_exptl_absorpt_process_details
;
(SADABS; Bruker, 2013)
;
_exptl_crystal_colour red
_exptl_crystal_density_diffrn 1.975
_exptl_crystal_description prism
_exptl_crystal_F_000 2440
_exptl_crystal_size_max 0.210
_exptl_crystal_size_mid 0.141
_exptl_crystal_size_min 0.137
_refine_diff_density_max 2.341
_refine_diff_density_min -1.567
_refine_ls_extinction_method none
_refine_ls_goodness_of_fit_ref 1.021
_refine_ls_hydrogen_treatment mixed
_refine_ls_matrix_type full
_refine_ls_number_parameters 259
_refine_ls_number_reflns 10030
_refine_ls_number_restraints 0
_refine_ls_restrained_S_all 1.021
_refine_ls_R_factor_all 0.0671
_refine_ls_R_factor_gt 0.0435
_refine_ls_shift/su_max 0.003
_refine_ls_shift/su_mean 0.000
_refine_ls_structure_factor_coef Fsqd
_refine_ls_weighting_details 'w=1/[\s^2^(Fo^2^)+(0.0579P)^2^+6.0287P] where P=(Fo^2^+2Fc^2^)/3'
_refine_ls_weighting_scheme calc
_refine_ls_wR_factor_gt 0.1047
_refine_ls_wR_factor_ref 0.1160
_reflns_number_gt 7369
_reflns_number_total 10030
_reflns_threshold_expression 'I > 2\s(I)'
_cod_data_source_file lg3225sup1.cif
_cod_data_source_block kb06
_cod_original_formula_sum 'C22 H17 I2 N2 O0.50 S2'
_cod_database_code 2021189
_shelx_space_group_comment
;
The symmetry employed for this shelxl refinement is uniquely defined
by the following loop, which should always be used as a source of
symmetry information in preference to the above space-group names.
They are only intended as comments.
;
_shelx_estimated_absorpt_t_min 0.557
_shelx_estimated_absorpt_t_max 0.672

loop_
_space_group_symop_operation_xyz
'x, y, z'
'-x, y, -z+1/2'
'x+1/2, y+1/2, z'
'-x+1/2, y+1/2, -z+1/2'
'-x, -y, -z'
'x, -y, z-1/2'
'-x+1/2, -y+1/2, -z'
'x+1/2, -y+1/2, z-1/2'

loop_
_atom_site_type_symbol
_atom_site_label
_atom_site_fract_x
_atom_site_fract_y
_atom_site_fract_z
_atom_site_U_iso_or_equiv
_atom_site_adp_type
_atom_site_calc_flag
_atom_site_occupancy
I I1 0.12530(2) -0.11371(2) 0.71511(2) 0.01845(5) Uani d 1
I I2 0.33136(2) 0.57033(3) 0.48198(2) 0.02524(6) Uani d 1
S S1 0.33277(4) 0.25899(9) 0.59378(4) 0.02274(16) Uani d 1
S S2 0.16065(4) 0.29419(9) 0.68456(3) 0.02015(14) Uani d 1
O O1 0.0000 -0.3133(5) 0.7500 0.0380(10) Uani d 1
H H1 0.0279 -0.2514 0.7435 0.043(15) Uiso d 1
N N1 0.30928(13) 0.5223(3) 0.63007(11) 0.0155(4) Uani d 1
N N2 0.12470(13) 0.3910(3) 0.58006(11) 0.0152(4) Uani d 1
C C1 0.36036(16) 0.4334(4) 0.62626(14) 0.0194(5) Uani d 1
C C2 0.42893(17) 0.4810(4) 0.64724(14) 0.0222(6) Uani d 1
H H2 0.4632 0.4149 0.6444 0.027 Uiso calc 1
C C3 0.44465(17) 0.6233(5) 0.67155(14) 0.0238(6) Uani d 1
H H3 0.4907 0.6570 0.6867 0.029 Uiso calc 1
C C4 0.39299(16) 0.7228(4) 0.67469(13) 0.0197(6) Uani d 1
C C5 0.40962(17) 0.8750(4) 0.69685(14) 0.0225(6) Uani d 1
H H5 0.4554 0.9096 0.7095 0.027 Uiso calc 1
C C6 0.36055(19) 0.9740(4) 0.70040(14) 0.0242(6) Uani d 1
H H6 0.3723 1.0758 0.7156 0.029 Uiso calc 1
C C7 0.29355(18) 0.9228(4) 0.68138(14) 0.0214(6) Uani d 1
H H7 0.2596 0.9908 0.6838 0.026 Uiso calc 1
C C8 0.27510(16) 0.7751(3) 0.65904(13) 0.0177(5) Uani d 1
H H8 0.2291 0.7426 0.6466 0.021 Uiso calc 1
C C9 0.32432(15) 0.6735(3) 0.65467(12) 0.0166(5) Uani d 1
C C10 0.24586(15) 0.4438(3) 0.60695(13) 0.0167(5) Uani d 1
C C11 0.25155(17) 0.3020(4) 0.58600(14) 0.0206(6) Uani d 1
H H11 0.2142 0.2336 0.5688 0.025 Uiso calc 1
C C12 0.18136(15) 0.4988(3) 0.61246(13) 0.0161(5) Uani d 1
H H12 0.1702 0.6071 0.5973 0.019 Uiso calc 1
C C13 0.18691(16) 0.4907(4) 0.67502(13) 0.0175(5) Uani d 1
H H131 0.1568 0.5687 0.6819 0.021 Uiso calc 1
H H132 0.2343 0.5105 0.7020 0.021 Uiso calc 1
C C14 0.11069(15) 0.2825(3) 0.61238(13) 0.0170(5) Uani d 1
C C15 0.05745(16) 0.1750(4) 0.58746(14) 0.0199(6) Uani d 1
H H152 0.0486 0.0962 0.6100 0.024 Uiso calc 1
C C16 0.01884(17) 0.1868(4) 0.53019(15) 0.0223(6) Uani d 1
H H162 -0.0189 0.1192 0.5133 0.027 Uiso calc 1
C C17 0.03404(16) 0.2979(4) 0.49552(13) 0.0188(5) Uani d 1
C C18 -0.00462(17) 0.3094(4) 0.43564(14) 0.0230(6) Uani d 1
H H182 -0.0421 0.2415 0.4179 0.028 Uiso calc 1
C C19 0.01165(19) 0.4173(4) 0.40338(15) 0.0252(7) Uani d 1
H H192 -0.0138 0.4231 0.3632 0.030 Uiso calc 1
C C20 0.06647(19) 0.5205(4) 0.43002(14) 0.0245(6) Uani d 1
H H202 0.0769 0.5964 0.4074 0.029 Uiso calc 1
C C21 0.10509(17) 0.5134(4) 0.48800(14) 0.0202(6) Uani d 1
H H212 0.1422 0.5825 0.5052 0.024 Uiso calc 1
C C22 0.08863(15) 0.4025(3) 0.52109(13) 0.0161(5) Uani d 1

loop_
_atom_site_aniso_label
_atom_site_aniso_U_11
_atom_site_aniso_U_22
_atom_site_aniso_U_33
_atom_site_aniso_U_12
_atom_site_aniso_U_13
_atom_site_aniso_U_23
I1 0.01832(9) 0.01474(9) 0.02153(9) -0.00045(6) 0.00687(7) -0.00018(6)
I2 0.02916(12) 0.01579(10) 0.02553(11) -0.00440(8) 0.00483(8) -0.00022(7)
S1 0.0249(4) 0.0145(3) 0.0327(4) 0.0041(3) 0.0153(3) -0.0003(3)
S2 0.0258(4) 0.0156(3) 0.0179(3) -0.0014(3) 0.0072(3) 0.0004(2)
O1 0.0270(19) 0.0188(18) 0.075(3) 0.000 0.027(2) 0.000
N1 0.0147(10) 0.0124(10) 0.0184(11) 0.0015(8) 0.0053(9) 0.0010(8)
N2 0.0170(10) 0.0094(9) 0.0171(11) -0.0015(8) 0.0042(8) -0.0022(8)
C1 0.0198(13) 0.0172(13) 0.0216(14) 0.0046(10) 0.0085(11) 0.0028(10)
C2 0.0178(13) 0.0275(16) 0.0223(14) 0.0042(12) 0.0086(11) 0.0024(12)
C3 0.0173(13) 0.0337(18) 0.0200(14) -0.0037(12) 0.0069(11) -0.0001(12)
C4 0.0191(13) 0.0208(14) 0.0183(13) -0.0040(11) 0.0062(10) 0.0005(10)
C5 0.0213(14) 0.0269(16) 0.0194(13) -0.0103(12) 0.0079(11) -0.0028(11)
C6 0.0340(18) 0.0187(14) 0.0192(14) -0.0098(13) 0.0096(13) -0.0036(11)
C7 0.0274(15) 0.0129(12) 0.0215(14) -0.0026(11) 0.0067(12) -0.0022(10)
C8 0.0175(12) 0.0115(12) 0.0202(13) -0.0015(9) 0.0031(10) -0.0004(9)
C9 0.0191(13) 0.0126(12) 0.0161(12) -0.0022(9) 0.0045(10) 0.0009(9)
C10 0.0163(12) 0.0126(12) 0.0205(13) 0.0013(9) 0.0064(10) 0.0011(10)
C11 0.0230(14) 0.0144(12) 0.0262(15) -0.0014(11) 0.0117(12) -0.0035(11)
C12 0.0173(12) 0.0120(12) 0.0175(12) -0.0020(9) 0.0052(10) -0.0013(9)
C13 0.0184(13) 0.0130(12) 0.0204(13) -0.0005(10) 0.0068(10) -0.0024(10)
C14 0.0166(12) 0.0137(12) 0.0206(13) -0.0012(9) 0.0069(10) -0.0002(10)
C15 0.0205(14) 0.0128(13) 0.0273(15) -0.0043(10) 0.0102(12) -0.0008(10)
C16 0.0187(13) 0.0164(14) 0.0295(16) -0.0030(10) 0.0067(12) -0.0030(11)
C17 0.0181(13) 0.0153(12) 0.0206(13) 0.0013(10) 0.0049(10) -0.0033(10)
C18 0.0193(14) 0.0213(15) 0.0220(14) 0.0029(11) 0.0009(11) -0.0049(11)
C19 0.0257(16) 0.0268(17) 0.0187(14) 0.0087(13) 0.0039(12) -0.0013(12)
C20 0.0337(18) 0.0194(14) 0.0203(14) 0.0085(13) 0.0102(13) 0.0023(11)
C21 0.0245(14) 0.0145(13) 0.0198(13) 0.0034(11) 0.0066(11) -0.0003(10)
C22 0.0167(12) 0.0110(11) 0.0195(12) 0.0029(9) 0.0058(10) 0.0002(9)

loop_
_atom_type_symbol
_atom_type_description
_atom_type_scat_dispersion_real
_atom_type_scat_dispersion_imag
_atom_type_scat_source
C C 0.0033 0.0016 'International Tables Vol C Tables 4.2.6.8 and 6.1.1.4'
H H 0.0000 0.0000 'International Tables Vol C Tables 4.2.6.8 and 6.1.1.4'
N N 0.0061 0.0033 'International Tables Vol C Tables 4.2.6.8 and 6.1.1.4'
O O 0.0106 0.0060 'International Tables Vol C Tables 4.2.6.8 and 6.1.1.4'
S S 0.1246 0.1234 'International Tables Vol C Tables 4.2.6.8 and 6.1.1.4'
I I -0.4742 1.8119 'International Tables Vol C Tables 4.2.6.8 and 6.1.1.4'

loop_
_exptl_crystal_face_index_h
_exptl_crystal_face_index_k
_exptl_crystal_face_index_l
_exptl_crystal_face_perp_dist
0 -1 1 0.1030
3 1 0 0.0540
3 0 1 0.0710
-3 0 -1 0.0820
-3 -1 0 0.0690
0 1 -3 0.0780
3 0 -1 0.0710
-1 0 1 0.0630
3 -1 -2 0.0770
-2 1 4 0.0550
2 -1 -4 0.0760
-2 -1 -4 0.0690
4 0 -3 0.0630
0 1 -5 0.0640
2 1 2 0.0400
4 -1 1 0.0790
3 -2 -3 0.0770
0 -1 -4 0.0600

loop_
_geom_angle_atom_site_label_1
_geom_angle_atom_site_label_2
_geom_angle_atom_site_label_3
_geom_angle
C1 S1 C11 90.59(16)
C1 S1 I2 69.35(11)
C11 S1 I2 92.57(12)
C14 S2 C13 90.55(14)
C14 S2 I1 94.17(10)
C13 S2 I1 174.06(11)
C1 N1 C10 111.3(3)
C1 N1 C9 119.5(3)
C10 N1 C9 129.2(3)
C14 N2 C22 122.6(3)
C14 N2 C12 114.8(2)
C22 N2 C12 122.6(2)
N1 C1 C2 123.4(3)
N1 C1 S1 113.1(2)
C2 C1 S1 123.5(3)
C3 C2 C1 118.2(3)
C3 C2 H2 120.9
C1 C2 H2 120.9
C2 C3 C4 120.6(3)
C2 C3 H3 119.7
C4 C3 H3 119.7
C5 C4 C9 119.0(3)
C5 C4 C3 119.9(3)
C9 C4 C3 121.1(3)
C6 C5 C4 121.2(3)
C6 C5 H5 119.4
C4 C5 H5 119.4
C5 C6 C7 119.1(3)
C5 C6 H6 120.5
C7 C6 H6 120.5
C8 C7 C6 121.6(3)
C8 C7 H7 119.2
C6 C7 H7 119.2
C7 C8 C9 120.1(3)
C7 C8 H8 120.0
C9 C8 H8 120.0
C8 C9 C4 119.1(3)
C8 C9 N1 123.7(3)
C4 C9 N1 117.2(3)
C11 C10 N1 112.0(3)
C11 C10 C12 122.8(3)
N1 C10 C12 124.7(3)
C10 C11 S1 113.0(2)
C10 C11 H11 123.5
S1 C11 H11 123.5
N2 C12 C10 109.1(2)
N2 C12 C13 105.0(2)
C10 C12 C13 111.7(2)
N2 C12 H12 110.3
C10 C12 H12 110.3
C13 C12 H12 110.3
C12 C13 S2 105.8(2)
C12 C13 H131 110.6
S2 C13 H131 110.6
C12 C13 H132 110.6
S2 C13 H132 110.6
H131 C13 H132 108.7
N2 C14 C15 120.8(3)
N2 C14 S2 114.2(2)
C15 C14 S2 124.9(2)
C16 C15 C14 118.5(3)
C16 C15 H152 120.8
C14 C15 H152 120.8
C15 C16 C17 121.2(3)
C15 C16 H162 119.4
C17 C16 H162 119.4
C22 C17 C16 119.4(3)
C22 C17 C18 118.6(3)
C16 C17 C18 122.0(3)
C19 C18 C17 120.5(3)
C19 C18 H182 119.8
C17 C18 H182 119.8
C18 C19 C20 119.8(3)
C18 C19 H192 120.1
C20 C19 H192 120.1
C21 C20 C19 121.6(3)
C21 C20 H202 119.2
C19 C20 H202 119.2
C20 C21 C22 118.7(3)
C20 C21 H212 120.6
C22 C21 H212 120.6
N2 C22 C21 121.7(3)
N2 C22 C17 117.4(3)
C21 C22 C17 120.8(3)

loop_
_geom_bond_atom_site_label_1
_geom_bond_atom_site_label_2
_geom_bond_distance
I1 S2 3.7312(9)
I2 S1 3.8846(9)
S1 C1 1.702(3)
S1 C11 1.706(3)
S2 C14 1.723(3)
S2 C13 1.826(3)
O1 H1 0.8605
N1 C1 1.364(4)
N1 C10 1.419(4)
N1 C9 1.424(4)
N2 C14 1.348(4)
N2 C22 1.391(4)
N2 C12 1.491(4)
C1 C2 1.409(5)
C2 C3 1.352(5)
C2 H2 0.9500
C3 C4 1.421(5)
C3 H3 0.9500
C4 C5 1.414(5)
C4 C9 1.416(4)
C5 C6 1.379(5)
C5 H5 0.9500
C6 C7 1.391(5)
C6 H6 0.9500
C7 C8 1.384(4)
C7 H7 0.9500
C8 C9 1.403(4)
C8 H8 0.9500
C10 C11 1.353(4)
C10 C12 1.511(4)
C11 H11 0.9500
C12 C13 1.541(4)
C12 H12 1.0000
C13 H131 0.9900
C13 H132 0.9900
C14 C15 1.409(4)
C15 C16 1.364(5)
C15 H152 0.9500
C16 C17 1.416(5)
C16 H162 0.9500
C17 C22 1.414(4)
C17 C18 1.419(4)
C18 C19 1.366(5)
C18 H182 0.9500
C19 C20 1.413(5)
C19 H192 0.9500
C20 C21 1.377(5)
C20 H202 0.9500
C21 C22 1.400(4)
C21 H212 0.9500

loop_
_geom_hbond_atom_site_label_D
_geom_hbond_atom_site_label_H
_geom_hbond_atom_site_label_A
_geom_hbond_distance_DH
_geom_hbond_distance_HA
_geom_hbond_distance_DA
_geom_hbond_angle_DHA
O1 H1 I1 0.86 2.72 3.5618(19) 167.4

loop_
_geom_torsion_atom_site_label_1
_geom_torsion_atom_site_label_2
_geom_torsion_atom_site_label_3
_geom_torsion_atom_site_label_4
_geom_torsion
C10 N1 C1 C2 -178.3(3)
C9 N1 C1 C2 2.1(5)
C10 N1 C1 S1 1.4(3)
C9 N1 C1 S1 -178.1(2)
C11 S1 C1 N1 -1.1(3)
I2 S1 C1 N1 91.4(2)
C11 S1 C1 C2 178.7(3)
I2 S1 C1 C2 -88.8(3)
N1 C1 C2 C3 -1.2(5)
S1 C1 C2 C3 179.1(3)
C1 C2 C3 C4 -1.2(5)
C2 C3 C4 C5 -175.9(3)
C2 C3 C4 C9 2.6(5)
C9 C4 C5 C6 1.5(5)
C3 C4 C5 C6 180.0(3)
C4 C5 C6 C7 -0.5(5)
C5 C6 C7 C8 0.0(5)
C6 C7 C8 C9 -0.6(5)
C7 C8 C9 C4 1.6(5)
C7 C8 C9 N1 -177.3(3)
C5 C4 C9 C8 -2.0(4)
C3 C4 C9 C8 179.5(3)
C5 C4 C9 N1 176.9(3)
C3 C4 C9 N1 -1.6(4)
C1 N1 C9 C8 178.2(3)
C10 N1 C9 C8 -1.3(5)
C1 N1 C9 C4 -0.7(4)
C10 N1 C9 C4 179.9(3)
C1 N1 C10 C11 -1.1(4)
C9 N1 C10 C11 178.4(3)
C1 N1 C10 C12 170.3(3)
C9 N1 C10 C12 -10.2(5)
N1 C10 C11 S1 0.3(4)
C12 C10 C11 S1 -171.3(2)
C1 S1 C11 C10 0.4(3)
I2 S1 C11 C10 -68.9(2)
C14 N2 C12 C10 98.3(3)
C22 N2 C12 C10 -82.2(3)
C14 N2 C12 C13 -21.5(3)
C22 N2 C12 C13 157.9(3)
C11 C10 C12 N2 -12.5(4)
N1 C10 C12 N2 176.9(3)
C11 C10 C12 C13 103.2(3)
N1 C10 C12 C13 -67.4(4)
N2 C12 C13 S2 30.8(3)
C10 C12 C13 S2 -87.3(3)
C14 S2 C13 C12 -27.0(2)
C22 N2 C14 C15 -0.7(5)
C12 N2 C14 C15 178.7(3)
C22 N2 C14 S2 -178.4(2)
C12 N2 C14 S2 1.0(3)
C13 S2 C14 N2 16.0(2)
I1 S2 C14 N2 -160.4(2)
C13 S2 C14 C15 -161.5(3)
I1 S2 C14 C15 22.1(3)
N2 C14 C15 C16 -2.3(5)
S2 C14 C15 C16 175.2(3)
C14 C15 C16 C17 3.8(5)
C15 C16 C17 C22 -2.4(5)
C15 C16 C17 C18 178.5(3)
C22 C17 C18 C19 1.3(5)
C16 C17 C18 C19 -179.6(3)
C17 C18 C19 C20 -1.3(5)
C18 C19 C20 C21 1.1(5)
C19 C20 C21 C22 -0.9(5)
C14 N2 C22 C21 -178.3(3)
C12 N2 C22 C21 2.3(4)
C14 N2 C22 C17 2.0(4)
C12 N2 C22 C17 -177.3(3)
C20 C21 C22 N2 -178.7(3)
C20 C21 C22 C17 0.9(5)
C16 C17 C22 N2 -0.5(4)
C18 C17 C22 N2 178.6(3)
C16 C17 C22 C21 179.8(3)
C18 C17 C22 C21 -1.1(4)

_cod_database_fobs_code 2021189
